data_2229208
loop_
_publ_author_name
'Asad, Mohammad'
'Oo, Chuan-Wei'
'Osman, Hasnah'
'Hemamalini, Madhukar'
'Fun, Hoong-Kun'

_publ_section_title
;
 4-Hydroxy-3-[(4-hydroxy-6-methyl-2-oxo-3,6-dihydro-2<i>H</i>-pyran-3-yl)(3-thienyl)methyl]-6-methyl-3,6-dihydro-2<i>H</i>-pyran-2-one
;
_journal_coeditor_code RZ2545
_journal_issue 2
_journal_name_full 'Acta Crystallographica Section E'
_journal_page_first o494
_journal_page_last o495
_journal_paper_doi 10.1107/S1600536811002716
_journal_volume 67
_journal_year 2011
_chemical_formula_iupac 'C17 H14 O6 S'
_chemical_formula_moiety 'C17 H14 O6 S'
_chemical_formula_sum 'C17 H14 O6 S'
_chemical_formula_weight 346.34
_chemical_name_systematic
;
4-Hydroxy-3-[(4-hydroxy-6-methyl-2-oxo-3,6-dihydro-2<i>H</i>-pyran-3-yl)(3-
thienyl)methyl]-6-methyl-3,6-dihydro-2<i>H</i>-pyran-2-one
;
_space_group_IT_number 29
_symmetry_cell_setting orthorhombic
_symmetry_space_group_name_Hall 'P 2c -2ac'
_symmetry_space_group_name_H-M 'P c a 21'
_atom_sites_solution_hydrogens geom
_atom_sites_solution_primary direct
_atom_sites_solution_secondary difmap
_audit_creation_method SHELXL-97
_cell_angle_alpha 90.00
_cell_angle_beta 90.00
_cell_angle_gamma 90.00
_cell_formula_units_Z 16
_cell_length_a 30.6120(18)
_cell_length_b 7.9982(5)
_cell_length_c 25.6540(15)
_cell_measurement_reflns_used 9836
_cell_measurement_temperature 100.00(10)
_cell_measurement_theta_max 30.58
_cell_measurement_theta_min 2.55
_cell_volume 6281.1(7)
_computing_cell_refinement 'SAINT (Bruker, 2009)'
_computing_data_collection 'APEX2 (Bruker, 2009)'
_computing_data_reduction 'SAINT (Bruker, 2009)'
_computing_molecular_graphics 'SHELXTL (Sheldrick, 2008)'
_computing_publication_material 'SHELXTL (Sheldrick, 2008) and PLATON (Spek, 2009)'
_computing_structure_refinement 'SHELXTL (Sheldrick, 2008)'
_computing_structure_solution 'SHELXTL (Sheldrick, 2008)'
_diffrn_ambient_temperature 100.00(10)
_diffrn_measured_fraction_theta_full 0.996
_diffrn_measured_fraction_theta_max 0.996
_diffrn_measurement_device_type
;
Bruker APEXII DUO CCD area-detector
;
_diffrn_measurement_method '\f and \w'
_diffrn_radiation_monochromator graphite
_diffrn_radiation_source 'fine-focus sealed tube'
_diffrn_radiation_type MoK\a
_diffrn_radiation_wavelength 0.71073
_diffrn_reflns_av_R_equivalents 0.0341
_diffrn_reflns_av_sigmaI/netI 0.0209
_diffrn_reflns_limit_h_max 42
_diffrn_reflns_limit_h_min -43
_diffrn_reflns_limit_k_max 11
_diffrn_reflns_limit_k_min -11
_diffrn_reflns_limit_l_max 36
_diffrn_reflns_limit_l_min -36
_diffrn_reflns_number 127650
_diffrn_reflns_theta_full 30.69
_diffrn_reflns_theta_max 30.69
_diffrn_reflns_theta_min 1.55
_diffrn_standards_number 0
_exptl_absorpt_coefficient_mu 0.237
_exptl_absorpt_correction_T_max 0.9579
_exptl_absorpt_correction_T_min 0.9016
_exptl_absorpt_correction_type multi-scan
_exptl_absorpt_process_details '(SADABS; Bruker, 2009)'
_exptl_crystal_colour colourless
_exptl_crystal_density_diffrn 1.465
_exptl_crystal_density_method 'not measured'
_exptl_crystal_description block
_exptl_crystal_F_000 2880
_exptl_crystal_size_max 0.45
_exptl_crystal_size_mid 0.40
_exptl_crystal_size_min 0.18
_refine_diff_density_max 0.975
_refine_diff_density_min -0.753
_refine_ls_abs_structure_details 'Flack (1983), 9485 Friedel pairs'
_refine_ls_abs_structure_Flack 0.03(4)
_refine_ls_extinction_method none
_refine_ls_goodness_of_fit_ref 1.074
_refine_ls_hydrogen_treatment constr
_refine_ls_matrix_type full
_refine_ls_number_parameters 896
_refine_ls_number_reflns 19406
_refine_ls_number_restraints 77
_refine_ls_restrained_S_all 1.072
_refine_ls_R_factor_all 0.0492
_refine_ls_R_factor_gt 0.0465
_refine_ls_shift/su_max 0.001
_refine_ls_shift/su_mean 0.000
_refine_ls_structure_factor_coef Fsqd
_refine_ls_weighting_details 'calc w=1/[\s^2^(Fo^2^)+(0.0845P)^2^+2.3923P] where P=(Fo^2^+2Fc^2^)/3'
_refine_ls_weighting_scheme calc
_refine_ls_wR_factor_gt 0.1284
_refine_ls_wR_factor_ref 0.1307
_reflns_number_gt 18459
_reflns_number_total 19406
_reflns_threshold_expression I>2\s(I)
_cod_data_source_file rz2545.cif
_cod_data_source_block I
_cod_database_code 2229208
_cod_database_fobs_code 2229208

loop_
_symmetry_equiv_pos_as_xyz
'x, y, z'
'-x, -y, z+1/2'
'x+1/2, -y, z'
'-x+1/2, y, z+1/2'

loop_
_atom_site_type_symbol
_atom_site_label
_atom_site_fract_x
_atom_site_fract_y
_atom_site_fract_z
_atom_site_U_iso_or_equiv
_atom_site_adp_type
_atom_site_calc_flag
_atom_site_refinement_flags
_atom_site_occupancy
_atom_site_disorder_assembly
_atom_site_disorder_group
O O1A 0.18378(4) 0.51727(19) 0.33172(6) 0.0214(3) Uani d . 1 . .
O O2A 0.05929(5) 0.5288(2) 0.27713(6) 0.0226(3) Uani d . 1 . .
H H2OA 0.0416 0.5692 0.2976 0.034 Uiso calc R 1 . .
O O3A 0.16825(4) 0.65005(19) 0.40437(5) 0.0199(3) Uani d . 1 . .
O O4A -0.02656(4) 0.46362(17) 0.40941(5) 0.0172(2) Uani d . 1 . .
O O5A 0.08386(4) 0.6121(2) 0.48443(5) 0.0214(3) Uani d . 1 . .
H H5OA 0.0818 0.5864 0.5153 0.032 Uiso calc R 1 . .
O O6A -0.00616(4) 0.58564(18) 0.33678(5) 0.0185(2) Uani d . 1 . .
C C1A 0.15328(5) 0.5948(2) 0.36290(7) 0.0163(3) Uani d . 1 . .
C C2A 0.17312(7) 0.4506(3) 0.28440(8) 0.0227(4) Uani d . 1 . .
C C3A 0.13173(7) 0.4531(3) 0.26732(8) 0.0223(4) Uani d . 1 . .
H H3AA 0.1245 0.4037 0.2356 0.027 Uiso calc R 1 . .
C C4A 0.09871(6) 0.5321(2) 0.29810(7) 0.0179(3) Uani d . 1 . .
C C5A 0.10908(5) 0.6060(2) 0.34550(7) 0.0147(3) Uani d . 1 . .
C C6A 0.00407(5) 0.5552(2) 0.38225(7) 0.0150(3) Uani d . 1 . .
C C7A -0.02007(6) 0.4160(2) 0.45972(7) 0.0176(3) Uani d . 1 . .
C C8A 0.01651(6) 0.4597(2) 0.48527(7) 0.0173(3) Uani d . 1 . .
H H8AA 0.0210 0.4254 0.5195 0.021 Uiso calc R 1 . .
C C9A 0.04852(5) 0.5600(2) 0.45898(7) 0.0154(3) Uani d . 1 . .
C C10A 0.04336(5) 0.6051(2) 0.40742(7) 0.0140(3) Uani d . 1 . .
C C11A 0.07803(5) 0.7065(2) 0.37934(6) 0.0141(3) Uani d . 1 A .
H H11A 0.0965 0.7503 0.4074 0.017 Uiso calc R 1 . .
C C12A 0.06062(5) 0.8629(2) 0.35192(7) 0.0150(3) Uani d D 1 . .
S S1A 0.02387(3) 1.14625(14) 0.33996(4) 0.0206(2) Uani d PDU 0.739(4) A 1
C C13A 0.0314(3) 0.9701(9) 0.3753(3) 0.0140(9) Uani d PDU 0.739(4) A 1
H H13A 0.0174 0.9482 0.4067 0.017 Uiso calc PR 0.739(4) A 1
C C14A 0.05913(14) 1.0821(6) 0.29190(15) 0.0208(7) Uani d PDU 0.739(4) A 1
H H14A 0.0656 1.1432 0.2620 0.025 Uiso calc PR 0.739(4) A 1
C C15A 0.0767(3) 0.9266(9) 0.3037(3) 0.0165(13) Uani d PDU 0.739(4) A 1
H H15A 0.0966 0.8706 0.2826 0.020 Uiso calc PR 0.739(4) A 1
S S1X 0.05051(10) 1.1120(4) 0.28711(11) 0.0170(7) Uiso d PDU 0.261(4) A 2
C C13X 0.0720(10) 0.920(3) 0.3029(9) 0.019(5) Uiso d PDU 0.261(4) A 2
H H13B 0.0898 0.8595 0.2803 0.023 Uiso calc PR 0.261(4) A 2
C C14X 0.0226(5) 1.1125(19) 0.3455(6) 0.030(3) Uiso d PDU 0.261(4) A 2
H H14B 0.0030 1.1958 0.3550 0.036 Uiso calc PR 0.261(4) A 2
C C15X 0.0322(13) 0.979(4) 0.3764(11) 0.030(3) Uiso d PDU 0.261(4) A 2
H H15B 0.0213 0.9653 0.4100 0.036 Uiso calc PR 0.261(4) A 2
C C16A 0.21206(8) 0.3842(3) 0.25676(10) 0.0325(5) Uani d . 1 . .
H H16A 0.2033 0.3379 0.2238 0.049 Uiso calc R 1 . .
H H16B 0.2255 0.2985 0.2775 0.049 Uiso calc R 1 . .
H H16C 0.2326 0.4730 0.2510 0.049 Uiso calc R 1 . .
C C17A -0.05696(7) 0.3152(3) 0.48050(9) 0.0264(4) Uani d . 1 . .
H H17A -0.0519 0.2908 0.5166 0.040 Uiso calc R 1 . .
H H17B -0.0592 0.2126 0.4613 0.040 Uiso calc R 1 . .
H H17C -0.0837 0.3772 0.4770 0.040 Uiso calc R 1 . .
S S1B 0.19369(3) 0.38051(7) 0.86180(3) 0.03968(15) Uani d . 1 . .
O O1B 0.11011(4) 1.01124(18) 0.75745(5) 0.0194(2) Uani d . 1 . .
O O2B 0.11192(5) 1.0506(2) 0.91526(5) 0.0222(3) Uani d . 1 . .
H H2OB 0.0913 1.1078 0.9251 0.033 Uiso calc R 1 . .
O O3B 0.17153(5) 0.8700(2) 0.75707(6) 0.0233(3) Uani d . 1 . .
O O4B 0.28401(4) 1.08993(19) 0.92247(5) 0.0206(3) Uani d . 1 . .
O O5B 0.25081(5) 0.8741(2) 0.78469(6) 0.0263(3) Uani d . 1 . .
H H5OB 0.2244 0.8711 0.7791 0.039 Uiso calc R 1 . .
O O6B 0.22134(5) 1.0353(2) 0.95991(6) 0.0256(3) Uani d . 1 . .
C C1B 0.14492(6) 0.9453(2) 0.78447(7) 0.0169(3) Uani d . 1 . .
C C2B 0.07627(6) 1.0898(2) 0.78185(8) 0.0183(3) Uani d . 1 . .
C C3B 0.07591(6) 1.1069(2) 0.83392(8) 0.0189(3) Uani d . 1 . .
H H3BA 0.0527 1.1599 0.8505 0.023 Uiso calc R 1 . .
C C4B 0.11181(6) 1.0424(2) 0.86360(7) 0.0163(3) Uani d . 1 . .
C C5B 0.14690(5) 0.9671(2) 0.83935(7) 0.0156(3) Uani d . 1 . .
C C6B 0.24240(6) 1.0255(2) 0.91906(7) 0.0177(3) Uani d . 1 . .
C C7B 0.31275(6) 1.0808(3) 0.88188(8) 0.0192(3) Uani d . 1 . .
C C8B 0.30122(6) 1.0103(3) 0.83702(8) 0.0213(3) Uani d . 1 . .
H H8BA 0.3212 1.0043 0.8098 0.026 Uiso calc R 1 . .
C C9B 0.25807(6) 0.9434(2) 0.83045(7) 0.0183(3) Uani d . 1 . .
C C10B 0.22801(6) 0.9527(2) 0.87098(7) 0.0151(3) Uani d . 1 . .
C C11B 0.18205(5) 0.8820(2) 0.87199(7) 0.0144(3) Uani d . 1 . .
H H11B 0.1725 0.9007 0.9080 0.017 Uiso calc R 1 . .
C C12B 0.17879(6) 0.6940(2) 0.86535(7) 0.0184(3) Uani d . 1 . .
C C13B 0.21236(7) 0.5834(3) 0.86135(9) 0.0257(4) Uani d . 1 . .
H H13C 0.2416 0.6135 0.8587 0.031 Uiso calc R 1 . .
C C14B 0.14072(10) 0.4434(3) 0.86795(11) 0.0367(5) Uani d . 1 . .
H H14C 0.1171 0.3707 0.8701 0.044 Uiso calc R 1 . .
C C15B 0.13725(7) 0.6125(3) 0.86926(8) 0.0244(4) Uani d . 1 . .
H H15C 0.1108 0.6691 0.8724 0.029 Uiso calc R 1 . .
C C16B 0.04203(6) 1.1457(3) 0.74444(8) 0.0220(3) Uani d . 1 . .
H H16D 0.0189 1.1999 0.7632 0.033 Uiso calc R 1 . .
H H16E 0.0306 1.0505 0.7262 0.033 Uiso calc R 1 . .
H H16F 0.0546 1.2226 0.7199 0.033 Uiso calc R 1 . .
C C17B 0.35575(6) 1.1554(3) 0.89567(9) 0.0249(4) Uani d . 1 . .
H H17D 0.3718 1.1793 0.8644 0.037 Uiso calc R 1 . .
H H17E 0.3720 1.0780 0.9167 0.037 Uiso calc R 1 . .
H H17F 0.3512 1.2570 0.9148 0.037 Uiso calc R 1 . .
S S1C 0.04116(2) 0.69647(9) 0.14816(3) 0.03862(14) Uani d . 1 . .
O O1C 0.16141(5) 0.0454(2) 0.16312(6) 0.0234(3) Uani d . 1 . .
O O2C 0.15261(5) 0.1631(2) 0.00950(5) 0.0244(3) Uani d . 1 . .
H H2OC 0.1745 0.1291 -0.0056 0.037 Uiso calc R 1 . .
O O3C 0.09952(5) 0.1718(2) 0.18105(5) 0.0224(3) Uani d . 1 . .
O O4C -0.00688(4) 0.07788(18) -0.00124(5) 0.0190(2) Uani d . 1 . .
O O5C 0.02024(5) 0.1421(2) 0.15213(6) 0.0279(3) Uani d . 1 . .
H H5OC 0.0456 0.1691 0.1578 0.042 Uiso calc R 1 . .
O O6C 0.05246(4) 0.20544(18) -0.02862(5) 0.0183(2) Uani d . 1 . .
C C1C 0.12592(6) 0.1351(2) 0.14610(7) 0.0185(3) Uani d . 1 . .
C C2C 0.19240(7) -0.0128(3) 0.12962(9) 0.0251(4) Uani d . 1 . .
C C3C 0.19004(6) 0.0210(3) 0.07856(8) 0.0212(3) Uani d . 1 . .
H H3CA 0.2110 -0.0204 0.0557 0.025 Uiso calc R 1 . .
C C4C 0.15481(6) 0.1216(2) 0.05961(7) 0.0178(3) Uani d . 1 . .
C C5C 0.12247(6) 0.1784(2) 0.09278(7) 0.0156(3) Uani d . 1 . .
C C6C 0.03171(5) 0.1608(2) 0.01014(7) 0.0151(3) Uani d . 1 . .
C C7C -0.03533(6) 0.0280(3) 0.03633(8) 0.0226(4) Uani d . 1 . .
C C8C -0.02594(7) 0.0511(3) 0.08700(8) 0.0260(4) Uani d . 1 . .
H H8CA -0.0454 0.0161 0.1126 0.031 Uiso calc R 1 . .
C C9C 0.01399(6) 0.1293(3) 0.10114(8) 0.0211(3) Uani d . 1 . .
C C10C 0.04287(6) 0.1874(2) 0.06350(7) 0.0163(3) Uani d . 1 . .
C C11C 0.08471(5) 0.2852(2) 0.07366(6) 0.0152(3) Uani d . 1 . .
H H11C 0.0939 0.3255 0.0393 0.018 Uiso calc R 1 . .
C C12C 0.07744(6) 0.4430(2) 0.10582(7) 0.0176(3) Uani d . 1 . .
C C13C 0.03707(7) 0.5141(3) 0.11578(8) 0.0226(4) Uani d . 1 . .
H H13D 0.0107 0.4665 0.1057 0.027 Uiso calc R 1 . .
C C14C 0.09725(5) 0.7038(2) 0.15190(6) 0.0129(3) Uani d . 1 . .
H H14D 0.1146 0.7869 0.1665 0.015 Uiso calc R 1 . .
C C15C 0.11181(7) 0.5416(2) 0.12557(8) 0.0217(3) Uani d . 1 . .
H H15D 0.1410 0.5105 0.1228 0.026 Uiso calc R 1 . .
C C16C 0.22694(9) -0.1091(4) 0.15704(11) 0.0401(6) Uani d . 1 . .
H H16G 0.2469 -0.1551 0.1319 0.060 Uiso calc R 1 . .
H H16H 0.2138 -0.1981 0.1766 0.060 Uiso calc R 1 . .
H H16I 0.2425 -0.0364 0.1803 0.060 Uiso calc R 1 . .
C C17C -0.07542(7) -0.0479(3) 0.01396(10) 0.0301(4) Uani d . 1 . .
H H17G -0.0925 -0.0970 0.0414 0.045 Uiso calc R 1 . .
H H17H -0.0674 -0.1327 -0.0108 0.045 Uiso calc R 1 . .
H H17I -0.0923 0.0370 -0.0032 0.045 Uiso calc R 1 . .
S S1D 0.15685(2) -0.16664(8) 0.62643(3) 0.04059(15) Uani d . 1 . .
O O1D 0.28328(4) 0.4540(2) 0.56940(5) 0.0209(3) Uani d . 1 . .
O O2D 0.16743(4) 0.4828(2) 0.49220(5) 0.0209(3) Uani d . 1 . .
H H2OD 0.1714 0.5255 0.4635 0.031 Uiso calc R 1 . .
O O3D 0.25285(5) 0.32111(19) 0.63531(5) 0.0213(3) Uani d . 1 . .
O O4D 0.07404(4) 0.54489(18) 0.65873(5) 0.0183(2) Uani d . 1 . .
O O5D 0.19204(5) 0.3598(2) 0.70194(6) 0.0255(3) Uani d . 1 . .
H H5OD 0.2057 0.3158 0.6781 0.038 Uiso calc R 1 . .
O O6D 0.08083(5) 0.4709(2) 0.57712(6) 0.0234(3) Uani d . 1 . .
C C1D 0.24636(6) 0.3866(2) 0.59289(7) 0.0169(3) Uani d . 1 . .
C C2D 0.28167(6) 0.5303(2) 0.52211(7) 0.0189(3) Uani d . 1 . .
C C3D 0.24399(6) 0.5423(2) 0.49556(7) 0.0176(3) Uani d . 1 . .
H H3DA 0.2432 0.5944 0.4632 0.021 Uiso calc R 1 . .
C C4D 0.20522(5) 0.4740(2) 0.51777(7) 0.0153(3) Uani d . 1 . .
C C5D 0.20566(5) 0.3995(2) 0.56627(7) 0.0146(3) Uani d . 1 . .
C C6D 0.09888(6) 0.4738(2) 0.62020(7) 0.0159(3) Uani d . 1 . .
C C7D 0.08810(6) 0.5552(2) 0.70891(7) 0.0185(3) Uani d . 1 . .
C C8D 0.12725(6) 0.4953(2) 0.72266(7) 0.0188(3) Uani d . 1 . .
H H8DA 0.1366 0.5029 0.7571 0.023 Uiso calc R 1 . .
C C9D 0.15475(6) 0.4190(2) 0.68389(7) 0.0172(3) Uani d . 1 . .
C C10D 0.14102(5) 0.4083(2) 0.63250(7) 0.0143(3) Uani d . 1 . .
C C11D 0.16413(5) 0.3204(2) 0.58779(7) 0.0142(3) Uani d . 1 . .
H H11D 0.1434 0.3296 0.5589 0.017 Uiso calc R 1 . .
C C12D 0.16894(6) 0.1322(2) 0.59551(7) 0.0159(3) Uani d . 1 . .
C C13D 0.15254(7) 0.0422(2) 0.63678(8) 0.0222(4) Uani d . 1 . .
H H13E 0.1406 0.0898 0.6666 0.027 Uiso calc R 1 . .
C C14D 0.17998(6) -0.1565(3) 0.56986(8) 0.0251(4) Uani d . 1 . .
H H14E 0.1884 -0.2472 0.5495 0.030 Uiso calc R 1 . .
C C15D 0.18562(7) 0.0288(3) 0.55539(9) 0.0243(4) Uani d . 1 . .
H H15E 0.1982 0.0674 0.5247 0.029 Uiso calc R 1 . .
C C16D 0.32537(6) 0.5914(3) 0.50485(9) 0.0277(4) Uani d . 1 . .
H H16J 0.3221 0.6581 0.4740 0.042 Uiso calc R 1 . .
H H16K 0.3439 0.4977 0.4975 0.042 Uiso calc R 1 . .
H H16L 0.3382 0.6579 0.5320 0.042 Uiso calc R 1 . .
C C17D 0.05521(7) 0.6371(3) 0.74311(9) 0.0271(4) Uani d . 1 . .
H H17J 0.0666 0.6457 0.7779 0.041 Uiso calc R 1 . .
H H17K 0.0289 0.5715 0.7435 0.041 Uiso calc R 1 . .
H H17L 0.0488 0.7468 0.7300 0.041 Uiso calc R 1 . .

loop_
_atom_site_aniso_label
_atom_site_aniso_U_11
_atom_site_aniso_U_22
_atom_site_aniso_U_33
_atom_site_aniso_U_12
_atom_site_aniso_U_13
_atom_site_aniso_U_23
O1A 0.0141(6) 0.0307(7) 0.0192(6) 0.0031(5) 0.0023(4) 0.0010(5)
O2A 0.0194(6) 0.0321(8) 0.0165(6) -0.0001(5) -0.0031(5) -0.0071(5)
O3A 0.0146(5) 0.0294(7) 0.0158(6) -0.0018(5) -0.0019(4) 0.0046(5)
O4A 0.0145(5) 0.0206(6) 0.0163(6) -0.0012(4) -0.0002(4) -0.0009(5)
O5A 0.0151(6) 0.0336(8) 0.0156(6) -0.0040(5) -0.0051(4) 0.0046(5)
O6A 0.0181(6) 0.0216(6) 0.0159(6) 0.0007(5) -0.0046(4) 0.0004(5)
C1A 0.0140(7) 0.0195(8) 0.0155(7) 0.0021(6) 0.0016(6) 0.0033(6)
C2A 0.0243(9) 0.0242(9) 0.0194(8) 0.0036(7) 0.0057(7) -0.0015(7)
C3A 0.0245(9) 0.0242(9) 0.0181(8) -0.0004(7) 0.0023(7) -0.0058(7)
C4A 0.0184(8) 0.0198(8) 0.0154(7) -0.0005(6) -0.0011(6) -0.0019(6)
C5A 0.0122(7) 0.0189(7) 0.0131(7) -0.0003(5) -0.0005(5) -0.0003(6)
C6A 0.0130(7) 0.0147(7) 0.0173(7) 0.0005(5) -0.0009(5) -0.0026(6)
C7A 0.0164(7) 0.0185(8) 0.0179(8) 0.0005(6) 0.0017(6) 0.0006(6)
C8A 0.0150(7) 0.0208(8) 0.0160(7) 0.0024(6) 0.0009(6) 0.0028(6)
C9A 0.0124(7) 0.0184(7) 0.0154(7) 0.0020(6) -0.0012(5) -0.0004(6)
C10A 0.0139(7) 0.0145(7) 0.0134(7) 0.0013(5) -0.0019(5) -0.0013(6)
C11A 0.0133(6) 0.0158(7) 0.0131(7) -0.0009(5) -0.0006(5) -0.0015(5)
C12A 0.0128(7) 0.0162(7) 0.0158(7) -0.0020(5) -0.0012(5) -0.0011(6)
S1A 0.0233(4) 0.0175(4) 0.0211(4) 0.0025(3) 0.0017(2) 0.0036(3)
C13A 0.0153(12) 0.0140(13) 0.0126(12) -0.0007(11) 0.0041(8) 0.0014(9)
C14A 0.0179(15) 0.0266(17) 0.0179(14) -0.0012(13) 0.0035(11) -0.0014(12)
C15A 0.018(2) 0.0189(19) 0.0126(17) -0.0041(15) 0.0019(13) -0.0014(9)
C16A 0.0251(10) 0.0414(12) 0.0309(11) 0.0083(9) 0.0109(8) -0.0038(9)
C17A 0.0229(9) 0.0302(10) 0.0262(10) -0.0080(7) 0.0047(7) 0.0018(8)
S1B 0.0560(4) 0.0189(2) 0.0442(3) 0.0073(2) -0.0067(3) 0.0008(2)
O1B 0.0167(6) 0.0249(6) 0.0164(6) 0.0035(5) -0.0011(5) 0.0012(5)
O2B 0.0207(6) 0.0309(7) 0.0150(6) 0.0074(5) 0.0035(5) -0.0027(5)
O3B 0.0223(6) 0.0315(7) 0.0161(6) 0.0076(6) 0.0013(5) -0.0037(5)
O4B 0.0152(6) 0.0290(7) 0.0176(6) 0.0013(5) 0.0009(5) -0.0035(5)
O5B 0.0180(6) 0.0447(9) 0.0162(6) -0.0013(6) 0.0039(5) -0.0062(6)
O6B 0.0174(6) 0.0438(9) 0.0156(6) 0.0020(6) 0.0011(5) -0.0065(6)
C1B 0.0158(7) 0.0197(8) 0.0151(7) 0.0000(6) -0.0004(6) 0.0005(6)
C2B 0.0132(7) 0.0180(8) 0.0239(8) -0.0001(6) -0.0020(6) -0.0010(7)
C3B 0.0128(7) 0.0194(8) 0.0246(9) 0.0015(6) -0.0014(6) -0.0023(7)
C4B 0.0144(7) 0.0171(7) 0.0173(7) -0.0003(6) 0.0008(6) -0.0023(6)
C5B 0.0143(7) 0.0167(7) 0.0157(7) 0.0016(5) 0.0011(6) 0.0004(6)
C6B 0.0140(7) 0.0226(8) 0.0165(7) 0.0038(6) -0.0001(6) -0.0019(6)
C7B 0.0118(7) 0.0234(9) 0.0225(9) 0.0025(6) 0.0026(6) 0.0031(7)
C8B 0.0148(7) 0.0269(9) 0.0223(8) 0.0007(6) 0.0037(6) 0.0024(7)
C9B 0.0168(8) 0.0239(8) 0.0143(7) 0.0011(6) 0.0018(6) 0.0021(6)
C10B 0.0144(7) 0.0182(7) 0.0128(7) 0.0020(6) 0.0022(5) 0.0004(6)
C11B 0.0126(7) 0.0175(7) 0.0132(7) 0.0011(5) 0.0018(5) 0.0006(6)
C12B 0.0224(8) 0.0188(8) 0.0139(7) 0.0018(6) -0.0013(6) 0.0017(6)
C13B 0.0312(10) 0.0215(9) 0.0243(9) 0.0061(7) 0.0000(8) -0.0009(7)
C14B 0.0492(14) 0.0251(11) 0.0356(12) -0.0121(10) -0.0113(10) 0.0059(9)
C15B 0.0281(9) 0.0239(9) 0.0213(9) -0.0042(7) -0.0039(7) 0.0029(7)
C16B 0.0175(8) 0.0237(9) 0.0249(9) 0.0021(6) -0.0066(6) 0.0001(7)
C17B 0.0167(8) 0.0298(10) 0.0281(10) -0.0006(7) -0.0005(7) -0.0016(8)
S1C 0.0457(3) 0.0341(3) 0.0361(3) 0.0085(2) 0.0047(3) -0.0012(2)
O1C 0.0206(6) 0.0336(8) 0.0162(6) -0.0011(5) -0.0025(5) 0.0029(5)
O2C 0.0191(6) 0.0420(8) 0.0120(6) 0.0074(6) 0.0029(4) -0.0020(6)
O3C 0.0225(6) 0.0338(8) 0.0108(6) -0.0047(5) 0.0028(5) -0.0007(5)
O4C 0.0161(6) 0.0234(6) 0.0175(6) -0.0023(5) -0.0028(5) 0.0000(5)
O5C 0.0217(7) 0.0480(10) 0.0140(6) -0.0105(6) 0.0011(5) 0.0054(6)
O6C 0.0173(6) 0.0242(6) 0.0133(5) 0.0036(5) 0.0023(4) -0.0013(5)
C1C 0.0174(7) 0.0221(8) 0.0160(8) -0.0049(6) -0.0012(6) -0.0025(6)
C2C 0.0212(8) 0.0306(10) 0.0234(9) 0.0014(7) -0.0021(7) 0.0010(8)
C3C 0.0164(8) 0.0257(9) 0.0216(9) 0.0029(6) 0.0002(6) -0.0030(7)
C4C 0.0170(7) 0.0226(8) 0.0139(7) -0.0016(6) 0.0000(5) -0.0038(6)
C5C 0.0142(7) 0.0202(8) 0.0126(7) -0.0021(6) 0.0015(5) -0.0028(6)
C6C 0.0121(7) 0.0179(7) 0.0155(7) 0.0025(5) -0.0014(5) -0.0015(6)
C7C 0.0170(8) 0.0264(9) 0.0244(9) -0.0049(7) -0.0019(7) 0.0047(7)
C8C 0.0179(8) 0.0368(11) 0.0233(9) -0.0100(7) -0.0018(7) 0.0087(8)
C9C 0.0176(8) 0.0290(9) 0.0166(8) -0.0056(7) 0.0000(6) 0.0027(7)
C10C 0.0143(7) 0.0217(8) 0.0130(7) -0.0020(6) 0.0004(5) -0.0008(6)
C11C 0.0153(7) 0.0191(7) 0.0110(7) -0.0020(6) 0.0029(5) -0.0007(6)
C12C 0.0205(8) 0.0195(8) 0.0129(7) 0.0003(6) 0.0043(6) 0.0008(6)
C13C 0.0227(9) 0.0269(9) 0.0181(8) 0.0042(7) 0.0031(6) -0.0025(7)
C14C 0.0111(6) 0.0179(7) 0.0097(6) -0.0024(5) 0.0043(5) 0.0022(5)
C15C 0.0238(9) 0.0197(8) 0.0215(9) -0.0039(7) 0.0031(7) -0.0008(7)
C16C 0.0318(11) 0.0570(17) 0.0314(12) 0.0121(11) -0.0031(9) 0.0095(11)
C17C 0.0227(9) 0.0368(12) 0.0309(11) -0.0097(8) -0.0070(8) 0.0044(9)
S1D 0.0407(3) 0.0269(3) 0.0542(4) -0.0050(2) 0.0047(3) 0.0048(3)
O1D 0.0129(6) 0.0329(7) 0.0167(6) -0.0001(5) -0.0005(4) 0.0073(5)
O2D 0.0153(6) 0.0318(7) 0.0155(6) 0.0000(5) -0.0027(4) 0.0048(5)
O3D 0.0167(6) 0.0303(7) 0.0169(6) 0.0019(5) -0.0009(5) 0.0066(5)
O4D 0.0150(5) 0.0243(6) 0.0156(6) 0.0008(5) 0.0028(4) 0.0033(5)
O5D 0.0163(6) 0.0440(9) 0.0163(6) 0.0082(6) -0.0026(5) -0.0002(6)
O6D 0.0165(6) 0.0381(8) 0.0155(6) 0.0033(5) -0.0008(5) 0.0041(6)
C1D 0.0134(7) 0.0196(8) 0.0176(7) 0.0018(6) 0.0016(6) 0.0013(6)
C2D 0.0144(7) 0.0249(9) 0.0175(8) -0.0011(6) 0.0014(6) 0.0047(7)
C3D 0.0156(7) 0.0217(8) 0.0155(7) 0.0027(6) 0.0011(6) 0.0038(6)
C4D 0.0140(7) 0.0176(7) 0.0142(7) 0.0017(5) -0.0004(5) -0.0020(6)
C5D 0.0125(7) 0.0160(7) 0.0154(7) 0.0009(5) 0.0012(5) -0.0004(6)
C6D 0.0142(7) 0.0184(8) 0.0151(7) -0.0029(6) 0.0019(5) 0.0023(6)
C7D 0.0201(8) 0.0187(8) 0.0168(8) -0.0016(6) 0.0042(6) 0.0005(6)
C8D 0.0192(8) 0.0248(8) 0.0125(7) -0.0006(6) 0.0007(6) -0.0037(6)
C9D 0.0158(7) 0.0203(8) 0.0156(7) 0.0003(6) -0.0012(5) -0.0004(6)
C10D 0.0131(7) 0.0154(7) 0.0145(7) -0.0011(5) 0.0009(5) -0.0012(6)
C11D 0.0134(7) 0.0164(7) 0.0128(7) -0.0001(5) -0.0001(5) -0.0004(5)
C12D 0.0147(7) 0.0165(7) 0.0164(7) -0.0016(6) -0.0006(6) -0.0007(6)
C13D 0.0256(9) 0.0159(8) 0.0250(9) -0.0012(6) 0.0042(7) 0.0013(7)
C14D 0.0196(8) 0.0302(10) 0.0254(9) 0.0037(7) -0.0001(7) -0.0237(8)
C15D 0.0266(9) 0.0220(9) 0.0243(9) 0.0016(7) 0.0047(7) -0.0064(7)
C16D 0.0159(8) 0.0420(12) 0.0250(10) -0.0052(8) 0.0031(7) 0.0112(9)
C17D 0.0255(9) 0.0275(9) 0.0283(10) 0.0058(8) 0.0108(7) -0.0027(8)

loop_
_atom_type_symbol
_atom_type_description
_atom_type_scat_dispersion_real
_atom_type_scat_dispersion_imag
_atom_type_scat_source
C C 0.0033 0.0016 'International Tables Vol C Tables 4.2.6.8 and 6.1.1.4'
H H 0.0000 0.0000 'International Tables Vol C Tables 4.2.6.8 and 6.1.1.4'
O O 0.0106 0.0060 'International Tables Vol C Tables 4.2.6.8 and 6.1.1.4'
S S 0.1246 0.1234 'International Tables Vol C Tables 4.2.6.8 and 6.1.1.4'

loop_
_geom_angle_atom_site_label_1
_geom_angle_atom_site_label_2
_geom_angle_atom_site_label_3
_geom_angle_site_symmetry_1
_geom_angle_site_symmetry_3
_geom_angle
_geom_angle_publ_flag
C2A O1A C1A . . 122.01(15) ?
C4A O2A H2OA . . 109.5 ?
C7A O4A C6A . . 121.93(14) ?
C9A O5A H5OA . . 109.5 ?
O3A C1A O1A . . 114.10(15) ?
O3A C1A C5A . . 126.61(17) ?
O1A C1A C5A . . 119.29(16) ?
C3A C2A O1A . . 120.71(17) ?
C3A C2A C16A . . 127.4(2) ?
O1A C2A C16A . . 111.85(19) ?
C2A C3A C4A . . 119.62(18) ?
C2A C3A H3AA . . 120.2 ?
C4A C3A H3AA . . 120.2 ?
O2A C4A C5A . . 125.01(17) ?
O2A C4A C3A . . 114.33(16) ?
C5A C4A C3A . . 120.65(17) ?
C4A C5A C1A . . 117.64(16) ?
C4A C5A C11A . . 125.67(15) ?
C1A C5A C11A . . 116.60(15) ?
O6A C6A O4A . . 114.24(15) ?
O6A C6A C10A . . 126.10(17) ?
O4A C6A C10A . . 119.66(16) ?
C8A C7A O4A . . 120.78(16) ?
C8A C7A C17A . . 126.81(18) ?
O4A C7A C17A . . 112.41(16) ?
C7A C8A C9A . . 119.02(16) ?
C7A C8A H8AA . . 120.5 ?
C9A C8A H8AA . . 120.5 ?
O5A C9A C10A . . 118.76(16) ?
O5A C9A C8A . . 119.99(16) ?
C10A C9A C8A . . 121.25(16) ?
C9A C10A C6A . . 117.27(16) ?
C9A C10A C11A . . 120.98(15) ?
C6A C10A C11A . . 121.74(15) ?
C10A C11A C5A . . 115.24(14) ?
C10A C11A C12A . . 114.27(14) ?
C5A C11A C12A . . 112.84(14) ?
C10A C11A H11A . . 104.3 ?
C5A C11A H11A . . 104.3 ?
C12A C11A H11A . . 104.3 ?
C13A C12A C13X . . 110.8(10) ?
C13A C12A C15X . . 3(2) ?
C13X C12A C15X . . 110.0(9) ?
C13A C12A C15A . . 112.3(3) ?
C13X C12A C15A . . 6.0(19) ?
C15X C12A C15A . . 111.2(11) ?
C13A C12A C11A . . 122.4(3) ?
C13X C12A C11A . . 126.8(8) ?
C15X C12A C11A . . 123.0(9) ?
C15A C12A C11A . . 124.8(3) ?
C13A S1A C14A . . 92.9(3) ?
C12A C13A S1A . . 112.0(4) ?
C12A C13A H13A . . 124.0 ?
S1A C13A H13A . . 124.0 ?
C15A C14A S1A . . 110.8(4) ?
C15A C14A H14A . . 124.6 ?
S1A C14A H14A . . 124.6 ?
C14A C15A C12A . . 112.1(5) ?
C14A C15A H15A . . 124.0 ?
C12A C15A H15A . . 124.0 ?
C13X S1X C14X . . 89.2(8) ?
C12A C13X S1X . . 114.3(13) ?
C12A C13X H13B . . 122.8 ?
S1X C13X H13B . . 122.8 ?
C15X C14X S1X . . 113.4(13) ?
C15X C14X H14B . . 123.3 ?
S1X C14X H14B . . 123.3 ?
C14X C15X C12A . . 112.8(16) ?
C14X C15X H15B . . 123.6 ?
C12A C15X H15B . . 123.6 ?
C2A C16A H16A . . 109.5 ?
C2A C16A H16B . . 109.5 ?
H16A C16A H16B . . 109.5 ?
C2A C16A H16C . . 109.5 ?
H16A C16A H16C . . 109.5 ?
H16B C16A H16C . . 109.5 ?
C7A C17A H17A . . 109.5 ?
C7A C17A H17B . . 109.5 ?
H17A C17A H17B . . 109.5 ?
C7A C17A H17C . . 109.5 ?
H17A C17A H17C . . 109.5 ?
H17B C17A H17C . . 109.5 ?
C14B S1B C13B . . 92.19(11) ?
C2B O1B C1B . . 122.25(15) ?
C4B O2B H2OB . . 109.5 ?
C7B O4B C6B . . 121.86(15) ?
C9B O5B H5OB . . 109.5 ?
O3B C1B O1B . . 114.30(16) ?
O3B C1B C5B . . 126.67(17) ?
O1B C1B C5B . . 119.03(16) ?
C3B C2B O1B . . 120.65(16) ?
C3B C2B C16B . . 127.19(17) ?
O1B C2B C16B . . 112.15(17) ?
C2B C3B C4B . . 119.05(17) ?
C2B C3B H3BA . . 120.5 ?
C4B C3B H3BA . . 120.5 ?
O2B C4B C5B . . 118.02(16) ?
O2B C4B C3B . . 120.99(16) ?
C5B C4B C3B . . 120.98(17) ?
C4B C5B C1B . . 117.87(16) ?
C4B C5B C11B . . 119.80(16) ?
C1B C5B C11B . . 121.34(15) ?
O6B C6B O4B . . 113.97(16) ?
O6B C6B C10B . . 126.61(17) ?
O4B C6B C10B . . 119.40(16) ?
C8B C7B O4B . . 120.80(17) ?
C8B C7B C17B . . 127.64(18) ?
O4B C7B C17B . . 111.56(17) ?
C7B C8B C9B . . 120.27(18) ?
C7B C8B H8BA . . 119.9 ?
C9B C8B H8BA . . 119.9 ?
O5B C9B C10B . . 125.28(17) ?
O5B C9B C8B . . 114.63(17) ?
C10B C9B C8B . . 120.08(17) ?
C9B C10B C6B . . 117.51(16) ?
C9B C10B C11B . . 127.35(16) ?
C6B C10B C11B . . 114.95(15) ?
C10B C11B C12B . . 115.40(14) ?
C10B C11B C5B . . 118.62(14) ?
C12B C11B C5B . . 109.55(14) ?
C10B C11B H11B . . 103.7 ?
C12B C11B H11B . . 103.7 ?
C5B C11B H11B . . 103.7 ?
C13B C12B C15B . . 112.31(19) ?
C13B C12B C11B . . 127.15(18) ?
C15B C12B C11B . . 120.13(17) ?
C12B C13B S1B . . 111.24(17) ?
C12B C13B H13C . . 124.4 ?
S1B C13B H13C . . 124.4 ?
C15B C14B S1B . . 111.77(19) ?
C15B C14B H14C . . 124.1 ?
S1B C14B H14C . . 124.1 ?
C14B C15B C12B . . 112.5(2) ?
C14B C15B H15C . . 123.8 ?
C12B C15B H15C . . 123.8 ?
C2B C16B H16D . . 109.5 ?
C2B C16B H16E . . 109.5 ?
H16D C16B H16E . . 109.5 ?
C2B C16B H16F . . 109.5 ?
H16D C16B H16F . . 109.5 ?
H16E C16B H16F . . 109.5 ?
C7B C17B H17D . . 109.5 ?
C7B C17B H17E . . 109.5 ?
H17D C17B H17E . . 109.5 ?
C7B C17B H17F . . 109.5 ?
H17D C17B H17F . . 109.5 ?
H17E C17B H17F . . 109.5 ?
C13C S1C C14C . . 97.54(10) ?
C2C O1C C1C . . 121.92(16) ?
C4C O2C H2OC . . 109.5 ?
C7C O4C C6C . . 122.49(15) ?
C9C O5C H5OC . . 109.5 ?
O3C C1C O1C . . 114.12(17) ?
O3C C1C C5C . . 126.25(18) ?
O1C C1C C5C . . 119.62(16) ?
C3C C2C O1C . . 120.73(19) ?
C3C C2C C16C . . 127.3(2) ?
O1C C2C C16C . . 111.95(19) ?
C2C C3C C4C . . 119.11(18) ?
C2C C3C H3CA . . 120.4 ?
C4C C3C H3CA . . 120.4 ?
O2C C4C C5C . . 118.50(17) ?
O2C C4C C3C . . 120.47(17) ?
C5C C4C C3C . . 121.02(17) ?
C4C C5C C1C . . 117.47(17) ?
C4C C5C C11C . . 122.07(15) ?
C1C C5C C11C . . 120.45(15) ?
O6C C6C O4C . . 114.06(15) ?
O6C C6C C10C . . 127.39(17) ?
O4C C6C C10C . . 118.55(15) ?
C8C C7C O4C . . 120.58(17) ?
C8C C7C C17C . . 127.36(19) ?
O4C C7C C17C . . 112.06(18) ?
C7C C8C C9C . . 119.44(18) ?
C7C C8C H8CA . . 120.3 ?
C9C C8C H8CA . . 120.3 ?
O5C C9C C10C . . 124.63(17) ?
O5C C9C C8C . . 114.20(17) ?
C10C C9C C8C . . 121.16(18) ?
C9C C10C C6C . . 117.68(16) ?
C9C C10C C11C . . 126.00(16) ?
C6C C10C C11C . . 116.25(15) ?
C5C C11C C10C . . 114.01(15) ?
C5C C11C C12C . . 113.69(14) ?
C10C C11C C12C . . 113.26(14) ?
C5C C11C H11C . . 104.9 ?
C10C C11C H11C . . 104.9 ?
C12C C11C H11C . . 104.9 ?
C13C C12C C15C . . 111.74(18) ?
C13C C12C C11C . . 124.78(17) ?
C15C C12C C11C . . 123.30(16) ?
C12C C13C S1C . . 112.38(16) ?
C12C C13C H13D . . 123.8 ?
S1C C13C H13D . . 123.8 ?
C15C C14C S1C . . 103.73(12) ?
C15C C14C H14D . . 128.1 ?
S1C C14C H14D . . 128.1 ?
C12C C15C C14C . . 114.57(17) ?
C12C C15C H15D . . 122.7 ?
C14C C15C H15D . . 122.7 ?
C2C C16C H16G . . 109.5 ?
C2C C16C H16H . . 109.5 ?
H16G C16C H16H . . 109.5 ?
C2C C16C H16I . . 109.5 ?
H16G C16C H16I . . 109.5 ?
H16H C16C H16I . . 109.5 ?
C7C C17C H17G . . 109.5 ?
C7C C17C H17H . . 109.5 ?
H17G C17C H17H . . 109.5 ?
C7C C17C H17I . . 109.5 ?
H17G C17C H17I . . 109.5 ?
H17H C17C H17I . . 109.5 ?
C14D S1D C13D . . 97.20(11) ?
C2D O1D C1D . . 122.12(15) ?
C4D O2D H2OD . . 109.5 ?
C7D O4D C6D . . 122.16(15) ?
C9D O5D H5OD . . 109.5 ?
O3D C1D O1D . . 114.79(16) ?
O3D C1D C5D . . 126.83(17) ?
O1D C1D C5D . . 118.37(15) ?
C3D C2D O1D . . 121.08(16) ?
C3D C2D C16D . . 126.60(17) ?
O1D C2D C16D . . 112.31(16) ?
C2D C3D C4D . . 119.01(16) ?
C2D C3D H3DA . . 120.5 ?
C4D C3D H3DA . . 120.5 ?
O2D C4D C5D . . 118.40(16) ?
O2D C4D C3D . . 120.41(16) ?
C5D C4D C3D . . 121.19(16) ?
C4D C5D C1D . . 118.19(15) ?
C4D C5D C11D . . 119.88(15) ?
C1D C5D C11D . . 121.72(15) ?
O6D C6D O4D . . 113.86(16) ?
O6D C6D C10D . . 126.49(17) ?
O4D C6D C10D . . 119.62(16) ?
C8D C7D O4D . . 120.74(17) ?
C8D C7D C17D . . 127.49(19) ?
O4D C7D C17D . . 111.78(17) ?
C7D C8D C9D . . 119.59(17) ?
C7D C8D H8DA . . 120.2 ?
C9D C8D H8DA . . 120.2 ?
O5D C9D C10D . . 125.00(17) ?
O5D C9D C8D . . 114.56(16) ?
C10D C9D C8D . . 120.42(16) ?
C9D C10D C6D . . 117.47(16) ?
C9D C10D C11D . . 127.24(16) ?
C6D C10D C11D . . 115.05(15) ?
C10D C11D C5D . . 118.00(14) ?
C10D C11D C12D . . 113.80(14) ?
C5D C11D C12D . . 112.12(14) ?
C10D C11D H11D . . 103.6 ?
C5D C11D H11D . . 103.6 ?
C12D C11D H11D . . 103.6 ?
C13D C12D C15D . . 112.65(17) ?
C13D C12D C11D . . 125.56(16) ?
C15D C12D C11D . . 121.14(16) ?
C12D C13D S1D . . 111.51(15) ?
C12D C13D H13E . . 124.2 ?
S1D C13D H13E . . 124.2 ?
C15D C14D S1D . . 108.31(13) ?
C15D C14D H14E . . 125.8 ?
S1D C14D H14E . . 125.8 ?
C12D C15D C14D . . 110.33(17) ?
C12D C15D H15E . . 124.8 ?
C14D C15D H15E . . 124.8 ?
C2D C16D H16J . . 109.5 ?
C2D C16D H16K . . 109.5 ?
H16J C16D H16K . . 109.5 ?
C2D C16D H16L . . 109.5 ?
H16J C16D H16L . . 109.5 ?
H16K C16D H16L . . 109.5 ?
C7D C17D H17J . . 109.5 ?
C7D C17D H17K . . 109.5 ?
H17J C17D H17K . . 109.5 ?
C7D C17D H17L . . 109.5 ?
H17J C17D H17L . . 109.5 ?
H17K C17D H17L . . 109.5 ?

loop_
_geom_bond_atom_site_label_1
_geom_bond_atom_site_label_2
_geom_bond_site_symmetry_2
_geom_bond_distance
_geom_bond_publ_flag
O1A C2A . 1.365(3) ?
O1A C1A . 1.377(2) ?
O2A C4A . 1.321(2) ?
O2A H2OA . 0.8200 ?
O3A C1A . 1.240(2) ?
O4A C7A . 1.360(2) ?
O4A C6A . 1.379(2) ?
O5A C9A . 1.330(2) ?
O5A H5OA . 0.8200 ?
O6A C6A . 1.232(2) ?
C1A C5A . 1.428(2) ?
C2A C3A . 1.341(3) ?
C2A C16A . 1.486(3) ?
C3A C4A . 1.430(3) ?
C3A H3AA . 0.9300 ?
C4A C5A . 1.389(2) ?
C5A C11A . 1.518(2) ?
C6A C10A . 1.422(2) ?
C7A C8A . 1.344(2) ?
C7A C17A . 1.486(3) ?
C8A C9A . 1.435(2) ?
C8A H8AA . 0.9300 ?
C9A C10A . 1.380(2) ?
C10A C11A . 1.518(2) ?
C11A C12A . 1.531(2) ?
C11A H11A . 0.9800 ?
C12A C13A . 1.376(5) ?
C12A C13X . 1.383(18) ?
C12A C15X . 1.418(19) ?
C12A C15A . 1.426(6) ?
S1A C13A . 1.691(6) ?
S1A C14A . 1.717(4) ?
C13A H13A . 0.9300 ?
C14A C15A . 1.387(9) ?
C14A H14A . 0.9300 ?
C15A H15A . 0.9300 ?
S1X C13X . 1.720(18) ?
S1X C14X . 1.725(13) ?
C13X H13B . 0.9300 ?
C14X C15X . 1.36(2) ?
C14X H14B . 0.9300 ?
C15X H15B . 0.9300 ?
C16A H16A . 0.9600 ?
C16A H16B . 0.9600 ?
C16A H16C . 0.9600 ?
C17A H17A . 0.9600 ?
C17A H17B . 0.9600 ?
C17A H17C . 0.9600 ?
S1B C14B . 1.705(3) ?
S1B C13B . 1.720(2) ?
O1B C2B . 1.364(2) ?
O1B C1B . 1.376(2) ?
O2B C4B . 1.327(2) ?
O2B H2OB . 0.8200 ?
O3B C1B . 1.233(2) ?
O4B C7B . 1.365(2) ?
O4B C6B . 1.377(2) ?
O5B C9B . 1.317(2) ?
O5B H5OB . 0.8200 ?
O6B C6B . 1.233(2) ?
C1B C5B . 1.420(2) ?
C2B C3B . 1.343(3) ?
C2B C16B . 1.490(3) ?
C3B C4B . 1.433(2) ?
C3B H3BA . 0.9300 ?
C4B C5B . 1.380(2) ?
C5B C11B . 1.524(2) ?
C6B C10B . 1.433(2) ?
C7B C8B . 1.329(3) ?
C7B C17B . 1.488(3) ?
C8B C9B . 1.435(3) ?
C8B H8BA . 0.9300 ?
C9B C10B . 1.391(2) ?
C10B C11B . 1.516(2) ?
C11B C12B . 1.516(3) ?
C11B H11B . 0.9800 ?
C12B C13B . 1.360(3) ?
C12B C15B . 1.433(3) ?
C13B H13C . 0.9300 ?
C14B C15B . 1.357(3) ?
C14B H14C . 0.9300 ?
C15B H15C . 0.9300 ?
C16B H16D . 0.9600 ?
C16B H16E . 0.9600 ?
C16B H16F . 0.9600 ?
C17B H17D . 0.9600 ?
C17B H17E . 0.9600 ?
C17B H17F . 0.9600 ?
S1C C13C . 1.683(2) ?
S1C C14C . 1.7207(17) ?
O1C C2C . 1.362(3) ?
O1C C1C . 1.373(2) ?
O2C C4C . 1.329(2) ?
O2C H2OC . 0.8200 ?
O3C C1C . 1.242(2) ?
O4C C7C . 1.359(2) ?
O4C C6C . 1.386(2) ?
O5C C9C . 1.326(2) ?
O5C H5OC . 0.8200 ?
O6C C6C . 1.233(2) ?
C1C C5C . 1.415(2) ?
C2C C3C . 1.339(3) ?
C2C C16C . 1.486(3) ?
C3C C4C . 1.431(3) ?
C3C H3CA . 0.9300 ?
C4C C5C . 1.382(2) ?
C5C C11C . 1.519(2) ?
C6C C10C . 1.427(2) ?
C7C C8C . 1.344(3) ?
C7C C17C . 1.485(3) ?
C8C C9C . 1.420(3) ?
C8C H8CA . 0.9300 ?
C9C C10C . 1.389(2) ?
C10C C11C . 1.523(2) ?
C11C C12C . 1.525(3) ?
C11C H11C . 0.9800 ?
C12C C13C . 1.384(3) ?
C12C C15C . 1.409(3) ?
C13C H13D . 0.9300 ?
C14C C15C . 1.529(3) ?
C14C H14D . 0.9300 ?
C15C H15D . 0.9300 ?
C16C H16G . 0.9600 ?
C16C H16H . 0.9600 ?
C16C H16I . 0.9600 ?
C17C H17G . 0.9600 ?
C17C H17H . 0.9600 ?
C17C H17I . 0.9600 ?
S1D C14D . 1.617(2) ?
S1D C13D . 1.696(2) ?
O1D C2D . 1.359(2) ?
O1D C1D . 1.390(2) ?
O2D C4D . 1.332(2) ?
O2D H2OD . 0.8200 ?
O3D C1D . 1.224(2) ?
O4D C7D . 1.360(2) ?
O4D C6D . 1.370(2) ?
O5D C9D . 1.320(2) ?
O5D H5OD . 0.8200 ?
O6D C6D . 1.236(2) ?
C1D C5D . 1.424(2) ?
C2D C3D . 1.343(2) ?
C2D C16D . 1.492(3) ?
C3D C4D . 1.425(2) ?
C3D H3DA . 0.9300 ?
C4D C5D . 1.379(2) ?
C5D C11D . 1.524(2) ?
C6D C10D . 1.428(2) ?
C7D C8D . 1.338(3) ?
C7D C17D . 1.487(3) ?
C8D C9D . 1.439(2) ?
C8D H8DA . 0.9300 ?
C9D C10D . 1.386(2) ?
C10D C11D . 1.520(2) ?
C11D C12D . 1.525(2) ?
C11D H11D . 0.9800 ?
C12D C13D . 1.375(3) ?
C12D C15D . 1.416(3) ?
C13D H13E . 0.9300 ?
C14D C15D . 1.537(3) ?
C14D H14E . 0.9300 ?
C15D H15E . 0.9300 ?
C16D H16J . 0.9600 ?
C16D H16K . 0.9600 ?
C16D H16L . 0.9600 ?
C17D H17J . 0.9600 ?
C17D H17K . 0.9600 ?
C17D H17L . 0.9600 ?

loop_
_geom_hbond_atom_site_label_D
_geom_hbond_atom_site_label_H
_geom_hbond_atom_site_label_A
_geom_hbond_site_symmetry_A
_geom_hbond_distance_DH
_geom_hbond_distance_HA
_geom_hbond_distance_DA
_geom_hbond_angle_DHA
_geom_hbond_publ_flag
O2A H2OA O6A . 0.82 1.78 2.562(2) 159 yes
O5A H5OA O6D . 0.82 1.84 2.634(2) 164 yes
O2B H2OB O6C 1_566 0.82 1.85 2.631(2) 158 yes
O5B H5OB O3B . 0.82 1.71 2.529(2) 171 yes
O2C H2OC O6B 1_544 0.82 1.84 2.663(2) 175 yes
O5C H5OC O3C . 0.82 1.76 2.549(2) 163 yes
O2D H2OD O3A . 0.82 1.82 2.6205(19) 166 yes
O5D H5OD O3D . 0.82 1.81 2.546(2) 148 yes
C3A H3AA O3C . 0.93 2.45 3.306(3) 154 yes
C8A H8AA O6D . 0.93 2.38 3.072(2) 131 yes
C3B H3BA O6A 2_575 0.93 2.51 3.258(2) 138 yes
C3C H3CA O6B 1_544 0.93 2.52 3.193(3) 130 yes
C11A H11A O3A . 0.98 2.34 2.871(2) 113 yes
C11A H11A O5A . 0.98 2.30 2.805(2) 111 yes
C11B H11B O2B . 0.98 2.22 2.768(2) 114 yes
C11B H11B O6B . 0.98 2.27 2.835(2) 115 yes
C11C H11C O2C . 0.98 2.35 2.826(2) 109 yes
C11C H11C O6C . 0.98 2.36 2.875(2) 112 yes
C11D H11D O2D . 0.98 2.23 2.777(2) 114 yes
C11D H11D O6D . 0.98 2.27 2.833(2) 115 yes
C13A H13A O4C 2_565 0.93 2.39 3.278(8) 159 yes
C13B H13C O1A 4 0.93 2.51 3.311(3) 145 yes
C13D H13E O1B 1_545 0.93 2.59 3.366(2) 142 yes
C14A H14A O3C 1_565 0.93 2.33 3.183(4) 152 yes
C14C H14D O1C 1_565 0.93 2.52 3.377(2) 154 yes
C16B H16D O6A 2_575 0.96 2.58 3.382(3) 141 yes

loop_
_geom_torsion_atom_site_label_1
_geom_torsion_atom_site_label_2
_geom_torsion_atom_site_label_3
_geom_torsion_atom_site_label_4
_geom_torsion_site_symmetry_1
_geom_torsion_site_symmetry_2
_geom_torsion_site_symmetry_3
_geom_torsion_site_symmetry_4
_geom_torsion
_geom_torsion_publ_flag
C2A O1A C1A O3A . . . . -179.33(17) ?
C2A O1A C1A C5A . . . . 0.1(3) ?
C1A O1A C2A C3A . . . . -2.5(3) ?
C1A O1A C2A C16A . . . . 176.25(18) ?
O1A C2A C3A C4A . . . . 2.4(3) ?
C16A C2A C3A C4A . . . . -176.1(2) ?
C2A C3A C4A O2A . . . . 179.17(19) ?
C2A C3A C4A C5A . . . . -0.1(3) ?
O2A C4A C5A C1A . . . . 178.68(18) ?
C3A C4A C5A C1A . . . . -2.1(3) ?
O2A C4A C5A C11A . . . . -4.9(3) ?
C3A C4A C5A C11A . . . . 174.27(17) ?
O3A C1A C5A C4A . . . . -178.51(19) ?
O1A C1A C5A C4A . . . . 2.1(3) ?
O3A C1A C5A C11A . . . . 4.8(3) ?
O1A C1A C5A C11A . . . . -174.60(15) ?
C7A O4A C6A O6A . . . . 178.57(16) ?
C7A O4A C6A C10A . . . . -1.4(2) ?
C6A O4A C7A C8A . . . . 1.2(3) ?
C6A O4A C7A C17A . . . . -178.65(16) ?
O4A C7A C8A C9A . . . . 1.0(3) ?
C17A C7A C8A C9A . . . . -179.15(19) ?
C7A C8A C9A O5A . . . . 176.43(17) ?
C7A C8A C9A C10A . . . . -3.2(3) ?
O5A C9A C10A C6A . . . . -176.60(16) ?
C8A C9A C10A C6A . . . . 3.0(2) ?
O5A C9A C10A C11A . . . . 2.4(3) ?
C8A C9A C10A C11A . . . . -178.01(16) ?
O6A C6A C10A C9A . . . . 179.30(17) ?
O4A C6A C10A C9A . . . . -0.8(2) ?
O6A C6A C10A C11A . . . . 0.3(3) ?
O4A C6A C10A C11A . . . . -179.77(15) ?
C9A C10A C11A C5A . . . . 98.78(19) ?
C6A C10A C11A C5A . . . . -82.3(2) ?
C9A C10A C11A C12A . . . . -128.12(17) ?
C6A C10A C11A C12A . . . . 50.8(2) ?
C4A C5A C11A C10A . . . . 72.6(2) ?
C1A C5A C11A C10A . . . . -111.01(18) ?
C4A C5A C11A C12A . . . . -61.2(2) ?
C1A C5A C11A C12A . . . . 115.22(17) ?
C10A C11A C12A C13A . . . . 44.5(6) ?
C5A C11A C12A C13A . . . . 178.8(6) ?
C10A C11A C12A C13X . . . . -137.5(19) ?
C5A C11A C12A C13X . . . . -3.3(19) ?
C10A C11A C12A C15X . . . . 48(2) ?
C5A C11A C12A C15X . . . . -178(2) ?
C10A C11A C12A C15A . . . . -144.5(6) ?
C5A C11A C12A C15A . . . . -10.3(6) ?
C13X C12A C13A S1A . . . . -7.0(18) ?
C15X C12A C13A S1A . . . . 7E1(3) ?
C15A C12A C13A S1A . . . . -0.8(10) ?
C11A C12A C13A S1A . . . . 171.2(4) ?
C14A S1A C13A C12A . . . . 0.8(7) ?
C13A S1A C14A C15A . . . . -0.6(7) ?
S1A C14A C15A C12A . . . . 0.2(9) ?
C13A C12A C15A C14A . . . . 0.3(11) ?
C13X C12A C15A C14A . . . . 77(10) ?
C15X C12A C15A C14A . . . . -3(2) ?
C11A C12A C15A C14A . . . . -171.4(4) ?
C13A C12A C13X S1X . . . . 5(3) ?
C15X C12A C13X S1X . . . . 2(3) ?
C15A C12A C13X S1X . . . . -101(11) ?
C11A C12A C13X S1X . . . . -173.3(9) ?
C14X S1X C13X C12A . . . . -4(2) ?
C13X S1X C14X C15X . . . . 4(3) ?
S1X C14X C15X C12A . . . . -4(4) ?
C13A C12A C15X C14X . . . . -11E1(3) ?
C13X C12A C15X C14X . . . . 2(4) ?
C15A C12A C15X C14X . . . . 8(4) ?
C11A C12A C15X C14X . . . . 177(2) ?
C2B O1B C1B O3B . . . . 176.04(17) ?
C2B O1B C1B C5B . . . . -3.3(3) ?
C1B O1B C2B C3B . . . . 0.5(3) ?
C1B O1B C2B C16B . . . . -178.29(16) ?
O1B C2B C3B C4B . . . . 0.5(3) ?
C16B C2B C3B C4B . . . . 179.04(18) ?
C2B C3B C4B O2B . . . . -177.23(18) ?
C2B C3B C4B C5B . . . . 1.5(3) ?
O2B C4B C5B C1B . . . . 174.54(17) ?
C3B C4B C5B C1B . . . . -4.2(3) ?
O2B C4B C5B C11B . . . . 5.8(3) ?
C3B C4B C5B C11B . . . . -172.99(16) ?
O3B C1B C5B C4B . . . . -174.19(19) ?
O1B C1B C5B C4B . . . . 5.1(3) ?
O3B C1B C5B C11B . . . . -5.6(3) ?
O1B C1B C5B C11B . . . . 173.65(15) ?
C7B O4B C6B O6B . . . . 176.13(18) ?
C7B O4B C6B C10B . . . . -2.6(3) ?
C6B O4B C7B C8B . . . . 0.8(3) ?
C6B O4B C7B C17B . . . . -178.62(17) ?
O4B C7B C8B C9B . . . . 0.4(3) ?
C17B C7B C8B C9B . . . . 179.69(19) ?
C7B C8B C9B O5B . . . . -178.79(19) ?
C7B C8B C9B C10B . . . . 0.3(3) ?
O5B C9B C10B C6B . . . . 176.94(18) ?
C8B C9B C10B C6B . . . . -2.1(3) ?
O5B C9B C10B C11B . . . . 2.2(3) ?
C8B C9B C10B C11B . . . . -176.84(17) ?
O6B C6B C10B C9B . . . . -175.38(19) ?
O4B C6B C10B C9B . . . . 3.2(3) ?
O6B C6B C10B C11B . . . . 0.0(3) ?
O4B C6B C10B C11B . . . . 178.59(16) ?
C9B C10B C11B C12B . . . . 60.5(2) ?
C6B C10B C11B C12B . . . . -114.43(18) ?
C9B C10B C11B C5B . . . . -72.5(2) ?
C6B C10B C11B C5B . . . . 112.64(18) ?
C4B C5B C11B C10B . . . . -115.59(19) ?
C1B C5B C11B C10B . . . . 76.1(2) ?
C4B C5B C11B C12B . . . . 108.99(18) ?
C1B C5B C11B C12B . . . . -59.4(2) ?
C10B C11B C12B C13B . . . . 3.6(3) ?
C5B C11B C12B C13B . . . . 140.63(19) ?
C10B C11B C12B C15B . . . . 175.72(16) ?
C5B C11B C12B C15B . . . . -47.3(2) ?
C15B C12B C13B S1B . . . . 0.5(2) ?
C11B C12B C13B S1B . . . . 173.08(15) ?
C14B S1B C13B C12B . . . . -0.51(18) ?
C13B S1B C14B C15B . . . . 0.4(2) ?
S1B C14B C15B C12B . . . . -0.2(3) ?
C13B C12B C15B C14B . . . . -0.2(3) ?
C11B C12B C15B C14B . . . . -173.36(19) ?
C2C O1C C1C O3C . . . . 176.51(18) ?
C2C O1C C1C C5C . . . . -4.1(3) ?
C1C O1C C2C C3C . . . . 2.3(3) ?
C1C O1C C2C C16C . . . . -178.7(2) ?
O1C C2C C3C C4C . . . . 1.0(3) ?
C16C C2C C3C C4C . . . . -177.7(2) ?
C2C C3C C4C O2C . . . . 177.2(2) ?
C2C C3C C4C C5C . . . . -2.6(3) ?
O2C C4C C5C C1C . . . . -178.96(17) ?
C3C C4C C5C C1C . . . . 0.8(3) ?
O2C C4C C5C C11C . . . . 0.3(3) ?
C3C C4C C5C C11C . . . . -179.90(17) ?
O3C C1C C5C C4C . . . . -178.29(18) ?
O1C C1C C5C C4C . . . . 2.4(3) ?
O3C C1C C5C C11C . . . . 2.4(3) ?
O1C C1C C5C C11C . . . . -176.84(16) ?
C7C O4C C6C O6C . . . . -176.05(17) ?
C7C O4C C6C C10C . . . . 3.1(3) ?
C6C O4C C7C C8C . . . . -3.1(3) ?
C6C O4C C7C C17C . . . . 176.25(18) ?
O4C C7C C8C C9C . . . . 0.4(3) ?
C17C C7C C8C C9C . . . . -178.8(2) ?
C7C C8C C9C O5C . . . . -178.6(2) ?
C7C C8C C9C C10C . . . . 2.2(3) ?
O5C C9C C10C C6C . . . . 178.7(2) ?
C8C C9C C10C C6C . . . . -2.0(3) ?
O5C C9C C10C C11C . . . . -4.4(3) ?
C8C C9C C10C C11C . . . . 174.84(19) ?
O6C C6C C10C C9C . . . . 178.52(19) ?
O4C C6C C10C C9C . . . . -0.5(3) ?
O6C C6C C10C C11C . . . . 1.3(3) ?
O4C C6C C10C C11C . . . . -177.67(15) ?
C4C C5C C11C C10C . . . . 98.34(19) ?
C1C C5C C11C C10C . . . . -82.4(2) ?
C4C C5C C11C C12C . . . . -129.79(17) ?
C1C C5C C11C C12C . . . . 49.5(2) ?
C9C C10C C11C C5C . . . . 76.9(2) ?
C6C C10C C11C C5C . . . . -106.18(18) ?
C9C C10C C11C C12C . . . . -55.2(3) ?
C6C C10C C11C C12C . . . . 121.73(17) ?
C5C C11C C12C C13C . . . . -145.76(18) ?
C10C C11C C12C C13C . . . . -13.5(3) ?
C5C C11C C12C C15C . . . . 39.5(2) ?
C10C C11C C12C C15C . . . . 171.75(17) ?
C15C C12C C13C S1C . . . . 0.2(2) ?
C11C C12C C13C S1C . . . . -175.07(14) ?
C14C S1C C13C C12C . . . . 0.83(16) ?
C13C S1C C14C C15C . . . . -1.43(14) ?
C13C C12C C15C C14C . . . . -1.4(2) ?
C11C C12C C15C C14C . . . . 173.99(15) ?
S1C C14C C15C C12C . . . . 1.81(19) ?
C2D O1D C1D O3D . . . . 179.64(18) ?
C2D O1D C1D C5D . . . . -0.4(3) ?
C1D O1D C2D C3D . . . . -0.7(3) ?
C1D O1D C2D C16D . . . . -179.59(18) ?
O1D C2D C3D C4D . . . . 0.2(3) ?
C16D C2D C3D C4D . . . . 178.9(2) ?
C2D C3D C4D O2D . . . . -179.47(18) ?
C2D C3D C4D C5D . . . . 1.4(3) ?
O2D C4D C5D C1D . . . . 178.42(16) ?
C3D C4D C5D C1D . . . . -2.4(3) ?
O2D C4D C5D C11D . . . . 3.8(2) ?
C3D C4D C5D C11D . . . . -177.09(16) ?
O3D C1D C5D C4D . . . . -178.13(19) ?
O1D C1D C5D C4D . . . . 1.9(3) ?
O3D C1D C5D C11D . . . . -3.6(3) ?
O1D C1D C5D C11D . . . . 176.47(15) ?
C7D O4D C6D O6D . . . . 178.33(17) ?
C7D O4D C6D C10D . . . . -0.2(3) ?
C6D O4D C7D C8D . . . . -0.1(3) ?
C6D O4D C7D C17D . . . . -179.85(16) ?
O4D C7D C8D C9D . . . . 0.0(3) ?
C17D C7D C8D C9D . . . . 179.71(19) ?
C7D C8D C9D O5D . . . . -178.09(18) ?
C7D C8D C9D C10D . . . . 0.4(3) ?
O5D C9D C10D C6D . . . . 177.68(18) ?
C8D C9D C10D C6D . . . . -0.6(3) ?
O5D C9D C10D C11D . . . . 3.5(3) ?
C8D C9D C10D C11D . . . . -174.79(17) ?
O6D C6D C10D C9D . . . . -177.77(19) ?
O4D C6D C10D C9D . . . . 0.5(2) ?
O6D C6D C10D C11D . . . . -2.9(3) ?
O4D C6D C10D C11D . . . . 175.39(15) ?
C9D C10D C11D C5D . . . . -71.9(2) ?
C6D C10D C11D C5D . . . . 113.78(17) ?
C9D C10D C11D C12D . . . . 62.5(2) ?
C6D C10D C11D C12D . . . . -111.76(17) ?
C4D C5D C11D C10D . . . . -108.44(19) ?
C1D C5D C11D C10D . . . . 77.1(2) ?
C4D C5D C11D C12D . . . . 116.38(18) ?
C1D C5D C11D C12D . . . . -58.1(2) ?
C10D C11D C12D C13D . . . . 3.4(3) ?
C5D C11D C12D C13D . . . . 140.57(19) ?
C10D C11D C12D C15D . . . . 173.48(17) ?
C5D C11D C12D C15D . . . . -49.4(2) ?
C15D C12D C13D S1D . . . . -0.7(2) ?
C11D C12D C13D S1D . . . . 170.07(14) ?
C14D S1D C13D C12D . . . . 0.55(18) ?
C13D S1D C14D C15D . . . . -0.22(16) ?
C13D C12D C15D C14D . . . . 0.5(2) ?
C11D C12D C15D C14D . . . . -170.69(16) ?
S1D C14D C15D C12D . . . . -0.1(2) ?
